data_2231663
loop_
_publ_author_name
'Adeel, Muhammad'
'Langer, Peter'
'Villinger, Alexander'

_publ_section_title
;
 Ethyl 4-chloro-2'-fluoro-3-hydroxy-5-methylbiphenyl-2-carboxylate
;
_journal_coeditor_code PV2433
_journal_issue 9
_journal_name_full 'Acta Crystallographica Section E'
_journal_page_first o2336
_journal_paper_doi 10.1107/S160053681103217X
_journal_volume 67
_journal_year 2011
_chemical_formula_iupac 'C16 H14 Cl F O3'
_chemical_formula_moiety 'C16 H14 Cl F O3'
_chemical_formula_sum 'C16 H14 Cl F O3'
_chemical_formula_weight 308.73
_chemical_melting_point 342
_chemical_name_systematic
;
Ethyl 4-chloro-2'-fluoro-3-hydroxy-5-methylbiphenyl-2-carboxylate
;
_space_group_IT_number 2
_symmetry_cell_setting triclinic
_symmetry_space_group_name_Hall '-P 1'
_symmetry_space_group_name_H-M 'P -1'
_atom_sites_solution_hydrogens geom
_atom_sites_solution_primary direct
_atom_sites_solution_secondary difmap
_audit_creation_method SHELXL-97
_cell_angle_alpha 71.18(3)
_cell_angle_beta 76.41(2)
_cell_angle_gamma 71.34(2)
_cell_formula_units_Z 2
_cell_length_a 8.212(4)
_cell_length_b 9.780(3)
_cell_length_c 10.156(3)
_cell_measurement_reflns_used 12813
_cell_measurement_temperature 173(2)
_cell_measurement_theta_max 0.9778
_cell_measurement_theta_min 0.9177
_cell_volume 723.5(5)
_computing_cell_refinement 'SAINT  (Bruker, 2003)'
_computing_data_collection 'APEX2  (Bruker, 2003)'
_computing_data_reduction 'SAINT (Bruker, 2003)'
_computing_molecular_graphics 'ORTEP-3 (Farrugia, 1997)'
_computing_publication_material 'SHELXL97 (Sheldrick, 2008)'
_computing_structure_refinement 'SHELXL97 (Sheldrick, 2008)'
_computing_structure_solution 'SHELXS97 (Sheldrick, 2008)'
_diffrn_ambient_temperature 173(2)
_diffrn_measured_fraction_theta_full 0.982
_diffrn_measured_fraction_theta_max 0.982
_diffrn_measurement_device_type 'Bruker APEXII KappaCCD'
_diffrn_measurement_method \w
_diffrn_radiation_monochromator graphite
_diffrn_radiation_source 'fine-focus sealed tube'
_diffrn_radiation_type MoK\a
_diffrn_radiation_wavelength 0.71073
_diffrn_reflns_av_R_equivalents 0.0277
_diffrn_reflns_av_sigmaI/netI 0.0313
_diffrn_reflns_limit_h_max 11
_diffrn_reflns_limit_h_min -11
_diffrn_reflns_limit_k_max 13
_diffrn_reflns_limit_k_min -10
_diffrn_reflns_limit_l_max 13
_diffrn_reflns_limit_l_min -13
_diffrn_reflns_number 12813
_diffrn_reflns_theta_full 29.00
_diffrn_reflns_theta_max 29.00
_diffrn_reflns_theta_min 4.57
_diffrn_standards_number 0
_exptl_absorpt_coefficient_mu 0.282
_exptl_absorpt_correction_T_max 0.9778
_exptl_absorpt_correction_T_min 0.9177
_exptl_absorpt_correction_type multi-scan
_exptl_absorpt_process_details '(SADABS; Sheldrick, 2004)'
_exptl_crystal_colour colourless
_exptl_crystal_density_diffrn 1.417
_exptl_crystal_density_method 'not measured'
_exptl_crystal_description block
_exptl_crystal_F_000 320
_exptl_crystal_size_max 0.31
_exptl_crystal_size_mid 0.18
_exptl_crystal_size_min 0.08
_refine_diff_density_max 0.869
_refine_diff_density_min -0.243
_refine_ls_extinction_method none
_refine_ls_goodness_of_fit_ref 1.067
_refine_ls_hydrogen_treatment mixed
_refine_ls_matrix_type full
_refine_ls_number_parameters 195
_refine_ls_number_reflns 3773
_refine_ls_number_restraints 0
_refine_ls_restrained_S_all 1.067
_refine_ls_R_factor_all 0.0647
_refine_ls_R_factor_gt 0.0472
_refine_ls_shift/su_max 0.000
_refine_ls_shift/su_mean 0.000
_refine_ls_structure_factor_coef Fsqd
_refine_ls_weighting_details 'calc w=1/[\s^2^(Fo^2^)+(0.0762P)^2^+0.1732P] where P=(Fo^2^+2Fc^2^)/3'
_refine_ls_weighting_scheme calc
_refine_ls_wR_factor_gt 0.1318
_refine_ls_wR_factor_ref 0.1393
_reflns_number_gt 2902
_reflns_number_total 3773
_reflns_threshold_expression I>2\s(I)
_cod_data_source_file pv2433.cif
_cod_data_source_block I
_cod_database_code 2231663
_cod_database_fobs_code 2231663

loop_
_symmetry_equiv_pos_as_xyz
'x, y, z'
'-x, -y, -z'

loop_
_atom_site_type_symbol
_atom_site_label
_atom_site_fract_x
_atom_site_fract_y
_atom_site_fract_z
_atom_site_U_iso_or_equiv
_atom_site_adp_type
_atom_site_calc_flag
_atom_site_refinement_flags
_atom_site_occupancy
_atom_site_symmetry_multiplicity
Cl Cl -0.02886(6) 0.86275(5) 0.43812(5) 0.03926(16) Uani d . 1 1
F F 0.3361(2) 0.44171(16) -0.01240(13) 0.0725(5) Uani d . 1 1
O O1 -0.18805(15) 0.68979(15) 0.35763(15) 0.0384(3) Uani d . 1 1
H H1 -0.225(3) 0.630(3) 0.341(3) 0.058 Uiso d . 1 1
O O2 -0.19906(16) 0.46568(15) 0.29190(16) 0.0422(3) Uani d . 1 1
O O3 0.04108(15) 0.32871(13) 0.19277(14) 0.0341(3) Uani d . 1 1
C C1 0.0830(2) 0.71258(18) 0.36909(17) 0.0280(3) Uani d . 1 1
C C2 -0.0136(2) 0.63762(17) 0.33593(17) 0.0265(3) Uani d . 1 1
C C3 0.07182(19) 0.51135(17) 0.28378(16) 0.0247(3) Uani d . 1 1
C C4 0.2551(2) 0.46328(17) 0.26719(16) 0.0253(3) Uani d . 1 1
C C5 0.3454(2) 0.54158(19) 0.30155(18) 0.0307(4) Uani d . 1 1
H H5 0.4687 0.5086 0.2899 0.037 Uiso calc R 1 1
C C6 0.2626(2) 0.66689(19) 0.35253(19) 0.0313(4) Uani d . 1 1
C C7 0.3663(3) 0.7464(3) 0.3907(3) 0.0478(5) Uani d . 1 1
H H7A 0.3351 0.7412 0.4911 0.072 Uiso calc R 1 1
H H7B 0.3410 0.8515 0.3355 0.072 Uiso calc R 1 1
H H7C 0.4905 0.6983 0.3704 0.072 Uiso calc R 1 1
C C8 -0.0406(2) 0.43450(18) 0.25693(18) 0.0284(3) Uani d . 1 1
C C9 -0.0649(3) 0.2461(2) 0.1702(2) 0.0431(5) Uani d . 1 1
H H9A -0.1626 0.3160 0.1207 0.052 Uiso calc R 1 1
H H9B -0.1129 0.1862 0.2612 0.052 Uiso calc R 1 1
C C10 0.0523(3) 0.1462(3) 0.0828(3) 0.0612(7) Uani d . 1 1
H H10A 0.1556 0.0866 0.1276 0.092 Uiso calc R 1 1
H H10B 0.0874 0.2072 -0.0110 0.092 Uiso calc R 1 1
H H10C -0.0092 0.0792 0.0744 0.092 Uiso calc R 1 1
C C11 0.3638(2) 0.32652(18) 0.22316(18) 0.0280(3) Uani d . 1 1
C C12 0.4056(3) 0.3214(2) 0.0855(2) 0.0422(4) Uani d . 1 1
C C13 0.5149(3) 0.1975(3) 0.0445(2) 0.0536(6) Uani d . 1 1
H H13 0.5400 0.1975 -0.0517 0.064 Uiso calc R 1 1
C C14 0.5866(3) 0.0741(2) 0.1454(3) 0.0487(5) Uani d . 1 1
H H14 0.6625 -0.0120 0.1188 0.058 Uiso calc R 1 1
C C15 0.5496(2) 0.0742(2) 0.2836(2) 0.0428(5) Uani d . 1 1
H H15 0.5994 -0.0118 0.3529 0.051 Uiso calc R 1 1
C C16 0.4392(2) 0.19994(19) 0.3228(2) 0.0350(4) Uani d . 1 1
H H16 0.4147 0.1996 0.4191 0.042 Uiso calc R 1 1

loop_
_atom_site_aniso_label
_atom_site_aniso_U_11
_atom_site_aniso_U_22
_atom_site_aniso_U_33
_atom_site_aniso_U_12
_atom_site_aniso_U_13
_atom_site_aniso_U_23
Cl 0.0353(2) 0.0323(2) 0.0569(3) -0.00351(17) -0.00615(19) -0.0267(2)
F 0.0975(11) 0.0589(8) 0.0352(7) 0.0110(8) -0.0107(7) -0.0092(6)
O1 0.0198(6) 0.0397(7) 0.0629(9) -0.0002(5) -0.0055(5) -0.0315(7)
O2 0.0243(6) 0.0488(8) 0.0664(9) -0.0072(5) -0.0058(6) -0.0358(7)
O3 0.0293(6) 0.0323(6) 0.0484(7) -0.0034(5) -0.0091(5) -0.0233(5)
C1 0.0259(8) 0.0253(7) 0.0348(8) -0.0036(6) -0.0039(6) -0.0141(6)
C2 0.0217(7) 0.0263(7) 0.0319(8) -0.0022(6) -0.0055(6) -0.0115(6)
C3 0.0217(7) 0.0241(7) 0.0295(8) -0.0038(6) -0.0048(6) -0.0102(6)
C4 0.0232(7) 0.0240(7) 0.0260(7) -0.0028(6) -0.0027(6) -0.0072(6)
C5 0.0198(7) 0.0328(8) 0.0405(9) -0.0054(6) -0.0026(6) -0.0142(7)
C6 0.0266(8) 0.0323(8) 0.0392(9) -0.0094(7) -0.0041(7) -0.0140(7)
C7 0.0310(9) 0.0527(12) 0.0750(14) -0.0154(9) -0.0031(9) -0.0364(11)
C8 0.0269(8) 0.0276(8) 0.0335(8) -0.0031(6) -0.0085(6) -0.0130(6)
C9 0.0378(10) 0.0391(10) 0.0661(13) -0.0065(8) -0.0155(9) -0.0304(10)
C10 0.0624(15) 0.0610(15) 0.0806(17) -0.0138(12) -0.0091(13) -0.0497(14)
C11 0.0201(7) 0.0268(8) 0.0371(9) -0.0038(6) -0.0011(6) -0.0130(7)
C12 0.0457(11) 0.0361(10) 0.0382(10) -0.0026(8) 0.0002(8) -0.0139(8)
C13 0.0567(13) 0.0537(13) 0.0479(12) -0.0089(10) 0.0120(10) -0.0298(10)
C14 0.0357(10) 0.0320(10) 0.0755(15) -0.0042(8) 0.0070(10) -0.0262(10)
C15 0.0321(9) 0.0269(9) 0.0646(13) -0.0034(7) -0.0078(9) -0.0098(8)
C16 0.0255(8) 0.0288(8) 0.0503(10) -0.0058(6) -0.0062(7) -0.0109(7)

loop_
_atom_type_symbol
_atom_type_description
_atom_type_scat_dispersion_real
_atom_type_scat_dispersion_imag
_atom_type_scat_source
C C 0.0033 0.0016 'International Tables Vol C Tables 4.2.6.8 and 6.1.1.4'
H H 0.0000 0.0000 'International Tables Vol C Tables 4.2.6.8 and 6.1.1.4'
Cl Cl 0.1484 0.1585 'International Tables Vol C Tables 4.2.6.8 and 6.1.1.4'
F F 0.0171 0.0103 'International Tables Vol C Tables 4.2.6.8 and 6.1.1.4'
O O 0.0106 0.0060 'International Tables Vol C Tables 4.2.6.8 and 6.1.1.4'

loop_
_geom_angle_atom_site_label_1
_geom_angle_atom_site_label_2
_geom_angle_atom_site_label_3
_geom_angle
C2 O1 H1 105.4(18)
C8 O3 C9 116.61(14)
C6 C1 C2 121.84(15)
C6 C1 Cl 120.26(13)
C2 C1 Cl 117.86(12)
O1 C2 C1 117.25(14)
O1 C2 C3 122.85(15)
C1 C2 C3 119.89(14)
C2 C3 C4 118.74(14)
C2 C3 C8 116.40(14)
C4 C3 C8 124.79(14)
C5 C4 C3 119.21(14)
C5 C4 C11 115.36(14)
C3 C4 C11 125.31(14)
C4 C5 C6 122.64(15)
C4 C5 H5 118.7
C6 C5 H5 118.7
C1 C6 C5 117.68(15)
C1 C6 C7 121.70(16)
C5 C6 C7 120.60(16)
C6 C7 H7A 109.5
C6 C7 H7B 109.5
H7A C7 H7B 109.5
C6 C7 H7C 109.5
H7A C7 H7C 109.5
H7B C7 H7C 109.5
O2 C8 O3 121.77(15)
O2 C8 C3 123.07(15)
O3 C8 C3 115.17(14)
O3 C9 C10 106.34(17)
O3 C9 H9A 110.5
C10 C9 H9A 110.5
O3 C9 H9B 110.5
C10 C9 H9B 110.5
H9A C9 H9B 108.7
C9 C10 H10A 109.5
C9 C10 H10B 109.5
H10A C10 H10B 109.5
C9 C10 H10C 109.5
H10A C10 H10C 109.5
H10B C10 H10C 109.5
C12 C11 C16 116.99(16)
C12 C11 C4 123.15(16)
C16 C11 C4 119.67(15)
F C12 C11 118.25(17)
F C12 C13 118.85(19)
C11 C12 C13 122.90(19)
C14 C13 C12 118.7(2)
C14 C13 H13 120.6
C12 C13 H13 120.6
C15 C14 C13 120.53(18)
C15 C14 H14 119.7
C13 C14 H14 119.7
C14 C15 C16 119.91(19)
C14 C15 H15 120.0
C16 C15 H15 120.0
C15 C16 C11 120.95(19)
C15 C16 H16 119.5
C11 C16 H16 119.5

loop_
_geom_bond_atom_site_label_1
_geom_bond_atom_site_label_2
_geom_bond_distance
Cl C1 1.7294(17)
F C12 1.334(2)
O1 C2 1.348(2)
O1 H1 0.82(3)
O2 C8 1.229(2)
O3 C8 1.315(2)
O3 C9 1.458(2)
C1 C6 1.384(2)
C1 C2 1.392(2)
C2 C3 1.411(2)
C3 C4 1.412(2)
C3 C8 1.479(2)
C4 C5 1.384(2)
C4 C11 1.490(2)
C5 C6 1.394(2)
C5 H5 0.9500
C6 C7 1.501(2)
C7 H7A 0.9800
C7 H7B 0.9800
C7 H7C 0.9800
C9 C10 1.492(3)
C9 H9A 0.9900
C9 H9B 0.9900
C10 H10A 0.9800
C10 H10B 0.9800
C10 H10C 0.9800
C11 C12 1.372(3)
C11 C16 1.392(3)
C12 C13 1.379(3)
C13 C14 1.372(3)
C13 H13 0.9500
C14 C15 1.365(3)
C14 H14 0.9500
C15 C16 1.388(3)
C15 H15 0.9500
C16 H16 0.9500

loop_
_geom_hbond_atom_site_label_D
_geom_hbond_atom_site_label_H
_geom_hbond_atom_site_label_A
_geom_hbond_site_symmetry_A
_geom_hbond_distance_DH
_geom_hbond_distance_HA
_geom_hbond_distance_DA
_geom_hbond_angle_DHA
C7 H7C O1 1_655 0.98 2.59 3.473(3) 150
C9 H9A F 2_565 0.99 2.40 3.320(3) 155
O1 H1 O2 . 0.82(3) 1.77(3) 2.521(2) 153(3)

loop_
_geom_torsion_atom_site_label_1
_geom_torsion_atom_site_label_2
_geom_torsion_atom_site_label_3
_geom_torsion_atom_site_label_4
_geom_torsion
C6 C1 C2 O1 179.12(16)
Cl C1 C2 O1 1.3(2)
C6 C1 C2 C3 0.0(3)
Cl C1 C2 C3 -177.88(12)
O1 C2 C3 C4 -178.74(15)
C1 C2 C3 C4 0.4(2)
O1 C2 C3 C8 -1.6(2)
C1 C2 C3 C8 177.49(14)
C2 C3 C4 C5 -0.4(2)
C8 C3 C4 C5 -177.26(15)
C2 C3 C4 C11 175.50(15)
C8 C3 C4 C11 -1.4(3)
C3 C4 C5 C6 0.1(3)
C11 C4 C5 C6 -176.19(15)
C2 C1 C6 C5 -0.3(3)
Cl C1 C6 C5 177.53(13)
C2 C1 C6 C7 -178.94(18)
Cl C1 C6 C7 -1.2(3)
C4 C5 C6 C1 0.2(3)
C4 C5 C6 C7 178.92(18)
C9 O3 C8 O2 -2.4(3)
C9 O3 C8 C3 177.37(15)
C2 C3 C8 O2 -8.1(2)
C4 C3 C8 O2 168.84(16)
C2 C3 C8 O3 172.18(14)
C4 C3 C8 O3 -10.9(2)
C8 O3 C9 C10 173.83(17)
C5 C4 C11 C12 -102.9(2)
C3 C4 C11 C12 81.1(2)
C5 C4 C11 C16 72.0(2)
C3 C4 C11 C16 -104.1(2)
C16 C11 C12 F -179.55(18)
C4 C11 C12 F -4.6(3)
C16 C11 C12 C13 1.0(3)
C4 C11 C12 C13 175.94(19)
F C12 C13 C14 179.8(2)
C11 C12 C13 C14 -0.7(4)
C12 C13 C14 C15 0.3(3)
C13 C14 C15 C16 -0.2(3)
C14 C15 C16 C11 0.5(3)
C12 C11 C16 C15 -0.9(3)
C4 C11 C16 C15 -176.02(16)

loop_
_cod_related_entry_id
_cod_related_entry_database
_cod_related_entry_code
1 ChemSpider 30656970
